data_1574999
loop_
_publ_author_name
'Shivaraam, R. A. Keerthi'
'Maria, Leonor'
'Rajeshkumar, Thayalan'
'Scopelliti, Rosario'
'&#x17d;ivkovi&#x107;, Ivica'
'Sienkiewicz, Andrzej'
'Maron, Laurent'
'Mazzanti, Marinella'

_publ_section_title
;
 Facile N-C bond cleavage and arene reduction by a transient uranium(ii)
 complex.
;
_journal_issue 31
_journal_name_full 'Chemical science'
_journal_page_first 14242
_journal_page_last 14251
_journal_paper_doi 10.1039/d5sc03694a
_journal_volume 16
_journal_year 2025
_chemical_formula_moiety 'C54 H97 N4 O6 Si U, 0.5(C6 H14)'
_chemical_formula_sum 'C57 H104 N4 O6 Si U'
_chemical_formula_weight 1207.56
_space_group_crystal_system triclinic
_space_group_IT_number 2
_space_group_name_Hall '-P 1'
_space_group_name_H-M_alt 'P -1'
_atom_sites_solution_hydrogens geom
_atom_sites_solution_primary dual
_atom_sites_solution_secondary difmap
_audit_creation_date 2024-11-08
_audit_creation_method
;
Olex2 1.5
(compiled 2024.02.16 svn.r378c4104 for OlexSys, GUI svn.r6928)
;
_audit_update_record
;
2024-12-18 deposited with the CCDC.	2025-06-30 downloaded from the CCDC.
;
_cell_angle_alpha 84.700(3)
_cell_angle_beta 80.165(2)
_cell_angle_gamma 82.473(2)
_cell_formula_units_Z 2
_cell_length_a 11.2069(3)
_cell_length_b 14.7053(5)
_cell_length_c 18.7776(6)
_cell_measurement_reflns_used 11609
_cell_measurement_temperature 199.99(10)
_cell_measurement_theta_max 69.7940
_cell_measurement_theta_min 3.6700
_cell_volume 3015.04(16)
_computing_cell_refinement 'CrysAlisPro 1.171.43.108a (Rigaku OD, 2024)'
_computing_data_collection 'CrysAlisPro system (CCD 43.105a 64-bit (release 11-01-2024))'
_computing_data_reduction 'CrysAlisPro 1.171.43.108a (Rigaku OD, 2024)'
_computing_molecular_graphics 'Olex2 1.5 (Dolomanov et al., 2009)'
_computing_publication_material 'Olex2 1.5 (Dolomanov et al., 2009)'
_computing_structure_refinement 'SHELXL 2019/3 (Sheldrick, 2015)'
_computing_structure_solution 'SHELXT (Sheldrick, 2015)'
_diffrn_ambient_environment N~2~
_diffrn_ambient_temperature 199.99(10)
_diffrn_detector 'CCD plate'
_diffrn_detector_area_resol_mean 10.2665
_diffrn_detector_type Atlas
_diffrn_measured_fraction_theta_full 0.997
_diffrn_measured_fraction_theta_max 0.975
_diffrn_measurement_details
;
List of Runs (angles in degrees, time in seconds):

  # Type    Start    End  Width  t~exp~   \w     \q     \k     \f   Frames
#--------------------------------------------------------------------------
  1  \w    -62.00 -36.00   1.00    2.50    --  -43.01  72.00-175.00   26
  2  \w    119.00 162.00   1.00   10.00    --  103.18  72.00-175.00   43
  3  \w    106.00 133.00   1.00   10.00    --  103.18 -72.00  54.00   27
  4  \w     41.00  67.00   1.00   10.00    --  103.18 -72.00  54.00   26
  5  \w   -117.00 -19.00   1.00    2.50    --  -43.01 -37.00 150.00   98
  6  \w      6.00  31.00   1.00    2.50    --  -43.01  72.00-175.00   25
  7  \w    -84.00 -12.00   1.00    2.50    --  -43.01 125.00 -90.00   72
  8  \w    -30.00  -5.00   1.00    2.50    --   43.01 -37.00 -60.00   25
  9  \w     16.00 115.00   1.00    2.50    --   43.01  57.00 -90.00   99
 10  \w    -14.00  71.00   1.00    2.50    --   43.01 -72.00  54.00   85
 11  \w     39.00  66.00   1.00    2.50    --   43.01 -37.00 -60.00   27
 12  \w     77.00 109.00   1.00   10.00    --  103.18-111.00 -30.00   32
 13  \w     51.00 109.00   1.00   10.00    --  103.18-111.00-120.00   58
 14  \w     39.00 111.00   1.00   10.00    --  103.18 -61.00-150.00   72
 15  \w     31.00 128.00   1.00   10.00    --  103.18 -45.00 -90.00   97
 16  \w     68.00 106.00   1.00   10.00    --  103.18-111.00 150.00   38
 17  \w     32.00 126.00   1.00   10.00    --  103.18 -45.00  60.00   94
 18  \w    125.00 151.00   1.00   10.00    --  103.18 111.00  60.00   26
 19  \w     70.00  96.00   1.00   10.00    --  103.18-111.00  30.00   26
 20  \w     31.00 109.00   1.00   10.00    --  103.18-111.00  90.00   78
 21  \w    135.00 162.00   1.00   10.00    --  103.18  30.00  30.00   27
 22  \w    104.00 130.00   1.00   10.00    --  103.18  30.00  30.00   26
 23  \w     27.00 131.00   1.00   10.00    --  103.18 -30.00 150.00  104
 24  \w     51.00 178.00   1.00   10.00    --  103.18  15.00 150.00  127
;
_diffrn_measurement_device 'four-circle diffractometer'
_diffrn_measurement_device_type 'SuperNova, Dual, Cu at home/near, Atlas'
_diffrn_measurement_method '\w scans'
_diffrn_orient_matrix_type 'CrysAlisPro convention (1999,Acta A55,543-557)'
_diffrn_orient_matrix_UB_11 -0.0149484000
_diffrn_orient_matrix_UB_12 0.0999960000
_diffrn_orient_matrix_UB_13 -0.0328127000
_diffrn_orient_matrix_UB_21 0.0636097000
_diffrn_orient_matrix_UB_22 0.0302969000
_diffrn_orient_matrix_UB_23 0.0588968000
_diffrn_orient_matrix_UB_31 0.1243677000
_diffrn_orient_matrix_UB_32 -0.0175312000
_diffrn_orient_matrix_UB_33 -0.0492292000
_diffrn_radiation_monochromator mirror
_diffrn_radiation_probe x-ray
_diffrn_radiation_type 'Cu K\a'
_diffrn_radiation_wavelength 1.54184
_diffrn_reflns_av_unetI/netI 0.0730
_diffrn_reflns_Laue_measured_fraction_full 0.997
_diffrn_reflns_Laue_measured_fraction_max 0.975
_diffrn_reflns_limit_h_max 13
_diffrn_reflns_limit_h_min -13
_diffrn_reflns_limit_k_max 18
_diffrn_reflns_limit_k_min -18
_diffrn_reflns_limit_l_max 20
_diffrn_reflns_limit_l_min -23
_diffrn_reflns_number 13062
_diffrn_reflns_point_group_measured_fraction_full 0.997
_diffrn_reflns_point_group_measured_fraction_max 0.975
_diffrn_reflns_theta_full 67.684
_diffrn_reflns_theta_max 72.371
_diffrn_reflns_theta_min 3.039
_diffrn_source 'micro-focus sealed X-ray tube'
_diffrn_source_type 'SuperNova (Cu) X-ray Source'
_exptl_absorpt_coefficient_mu 8.138
_exptl_absorpt_correction_T_max 0.791
_exptl_absorpt_correction_T_min 0.355
_exptl_absorpt_correction_type gaussian
_exptl_absorpt_process_details
;
CrysAlisPro 1.171.43.108a (Rigaku Oxford Diffraction, 2024)
Numerical absorption correction based on gaussian integration over
a multifaceted crystal model
Empirical absorption correction using spherical harmonics,
implemented in SCALE3 ABSPACK scaling algorithm.
;
_exptl_crystal_colour 'clear dark red'
_exptl_crystal_density_diffrn 1.330
_exptl_crystal_description plate
_exptl_crystal_F_000 1256
_exptl_crystal_size_max 0.232
_exptl_crystal_size_mid 0.107
_exptl_crystal_size_min 0.093
_refine_diff_density_max 3.762
_refine_diff_density_min -1.696
_refine_diff_density_rms 0.130
_refine_ls_extinction_method none
_refine_ls_goodness_of_fit_ref 0.975
_refine_ls_hydrogen_treatment constr
_refine_ls_matrix_type full
_refine_ls_number_parameters 708
_refine_ls_number_reflns 13062
_refine_ls_number_restraints 190
_refine_ls_restrained_S_all 0.970
_refine_ls_R_factor_all 0.0576
_refine_ls_R_factor_gt 0.0434
_refine_ls_shift/su_max 0.002
_refine_ls_shift/su_mean 0.000
_refine_ls_structure_factor_coef Fsqd
_refine_ls_weighting_details 'w=1/[\s^2^(Fo^2^)+(0.0567P)^2^] where P=(Fo^2^+2Fc^2^)/3'
_refine_ls_weighting_scheme calc
_refine_ls_wR_factor_gt 0.0977
_refine_ls_wR_factor_ref 0.1023
_reflns_Friedel_coverage 0.000
_reflns_number_gt 10759
_reflns_number_total 13062
_reflns_threshold_expression 'I > 2\s(I)'
_twin_special_details
;
Component 2 rotated by 5.8258\% 
around [-0.66 -0.49 -0.57] (reciprocal) or [-0.92 -0.33 -0.20] (direct)
Component 3 rotated by 14.8060\% 
around [0.24 0.06 0.97] (reciprocal) or [0.41 -0.05 0.91] (direct)
Component 4 rotated by -119.0580\% 
around [0.04 0.98 0.21] (reciprocal) or [-0.12 0.99 0.07] (direct)
;
_cod_data_source_file d5sc03694a2.cif
_cod_data_source_block ks820
_cod_depositor_comments 'Adding full bibliography for 1574998--1575000.cif.'
_cod_database_code 1574999
_shelx_shelxl_version_number 2019/3
_chemical_oxdiff_formula 'C57 H104 N4 O6 Si1 U1'
_shelx_space_group_comment
;
The symmetry employed for this shelxl refinement is uniquely defined
by the following loop, which should always be used as a source of
symmetry information in preference to the above space-group names.
They are only intended as comments.
;
_shelx_estimated_absorpt_t_max 0.518
_shelx_estimated_absorpt_t_min 0.254
_olex2_refinement_description
;
1. Twinned data refinement
 Scales: 0.522(3)
 0.2115(18) 0.1421(17) 0.1245(17)
2. Fixed Uiso
 At 1.2 times of:
  All C(H) groups, All C(H,H) groups
 At 1.5 times of:
  All C(H,H,H) groups
3. Restrained distances
 C58-C59 = C59-C60 = C60-C61 = C61-C62 = C62-C63
 1.52 with sigma of 0.02
 C58-C60 = C61-C63
 2.53 with sigma of 0.04
 C59-C61 = C60-C62
 2.54 with sigma of 0.04
 C58-C59 \\sim C59-C60 \\sim C60-C61 \\sim C61-C62 \\sim C62-C63
 with sigma of 0.02
 C58-C60 \\sim C60-C62 \\sim C59-C61 \\sim C61-C63
 with sigma of 0.04
4. Uiso/Uaniso restraints and constraints
C43 \\sim C44 \\sim C45 \\sim C46 \\sim C47 \\sim C48 \\sim C49: within 2A with
sigma of 0.02 and sigma for terminal atoms of 0.04 within 2A
C58 \\sim C59 \\sim C60 \\sim C61 \\sim C62 \\sim C63: within 2A with sigma of
0.04 and sigma for terminal atoms of 0.08 within 2A
Uanis(C63) \\sim Ueq, Uanis(C62) \\sim Ueq, Uanis(C61) \\sim Ueq, Uanis(C60)
\\sim Ueq, Uanis(C59) \\sim Ueq, Uanis(C58) \\sim Ueq: with sigma of 0.01 and
sigma for terminal atoms of 0.02
5. Rigid body (RIGU) restrains
 C58, C59, C60, C61, C62, C63
 with sigma for 1-2 distances of 0.004 and sigma for 1-3 distances of 0.004
6. Others
 Sof(C47)=Sof(H47A)=Sof(H47B)=Sof(H47C)=Sof(C48)=Sof(H48A)=Sof(H48B)=Sof(H48C)=
 Sof(C49)=Sof(H49A)=Sof(H49B)=Sof(H49C)=1-FVAR(1)
 Sof(C44)=Sof(H44A)=Sof(H44B)=Sof(H44C)=Sof(C45)=Sof(H45A)=Sof(H45B)=Sof(H45C)=
 Sof(C46)=Sof(H46A)=Sof(H46B)=Sof(H46C)=FVAR(1)
 Fixed Sof: C58(0.5) H58A(0.5) H58B(0.5) H58C(0.5) C59(0.5) H59A(0.5)
 H59B(0.5) C60(0.5) H60A(0.5) H60B(0.5) C61(0.5) H61A(0.5) H61B(0.5) C62(0.5)
 H62A(0.5) H62B(0.5) C63(0.5) H63A(0.5) H63B(0.5) H63C(0.5)
7.a Secondary CH2 refined with riding coordinates:
 C1(H1A,H1B), C2(H2A,H2B), C3(H3A,H3B), C4(H4A,H4B), C5(H5A,H5B), C6(H6A,H6B),
 C7(H7A,H7B), C8(H8A,H8B), C9(H9A,H9B), C10(H10A,H10B), C11(H11A,H11B),
 C27(H27A,H27B), C59(H59A,H59B), C60(H60A,H60B), C61(H61A,H61B), C62(H62A,H62B)
7.b Aromatic/amide H refined with riding coordinates:
 C13(H13), C15(H15), C29(H29), C31(H31)
7.c Idealised Me refined as rotating group:
 C19(H19A,H19B,H19C), C20(H20A,H20B,H20C), C21(H21A,H21B,H21C), C23(H23A,H23B,
 H23C), C24(H24A,H24B,H24C), C25(H25A,H25B,H25C), C26(H26A,H26B,H26C), C35(H35A,
 H35B,H35C), C36(H36A,H36B,H36C), C37(H37A,H37B,H37C), C39(H39A,H39B,H39C),
 C40(H40A,H40B,H40C), C41(H41A,H41B,H41C), C42(H42A,H42B,H42C), C44(H44A,H44B,
 H44C), C45(H45A,H45B,H45C), C46(H46A,H46B,H46C), C47(H47A,H47B,H47C), C48(H48A,
 H48B,H48C), C49(H49A,H49B,H49C), C51(H51A,H51B,H51C), C52(H52A,H52B,H52C),
 C53(H53A,H53B,H53C), C55(H55A,H55B,H55C), C56(H56A,H56B,H56C), C57(H57A,H57B,
 H57C), C58(H58A,H58B,H58C), C63(H63A,H63B,H63C)
;
_olex2_submission_special_instructions 'No special instructions were received'
_oxdiff_exptl_absorpt_empirical_details
;
Empirical correction (ABSPACK) includes:
- Absorption correction using spherical harmonics
- Frame scaling
- Detector area scaling
- B-factor correction
;
_oxdiff_exptl_absorpt_empirical_full_max 1.617
_oxdiff_exptl_absorpt_empirical_full_min 0.710
_oxdiff_twin_integration_method simultaneous
_oxdiff_twin_items 4

loop_
_space_group_symop_operation_xyz
'x, y, z'
'-x, -y, -z'

loop_
_atom_site_label
_atom_site_type_symbol
_atom_site_fract_x
_atom_site_fract_y
_atom_site_fract_z
_atom_site_U_iso_or_equiv
_atom_site_adp_type
_atom_site_occupancy
_atom_site_site_symmetry_order
_atom_site_calc_flag
_atom_site_refinement_flags_posn
_atom_site_refinement_flags_adp
_atom_site_refinement_flags_occupancy
_atom_site_disorder_assembly
_atom_site_disorder_group
U1 U 0.36281(2) 0.62664(2) 0.72712(2) 0.02985(7) Uani 1 1 d . . . . .
Si1 Si 0.11029(15) 0.73619(11) 0.86775(9) 0.0317(3) Uani 1 1 d . . . . .
O1 O 0.2919(4) 0.4847(3) 0.7515(2) 0.0352(9) Uani 1 1 d . . . . .
O2 O 0.2709(4) 0.6809(3) 0.6316(3) 0.0440(11) Uani 1 1 d . . . . .
O3 O 0.2060(4) 0.6898(3) 0.8054(2) 0.0354(9) Uani 1 1 d . . . . .
O4 O 0.0820(4) 0.8477(3) 0.8561(2) 0.0394(10) Uani 1 1 d . . . . .
O5 O -0.0231(4) 0.6997(3) 0.8816(2) 0.0378(10) Uani 1 1 d . . . . .
O6 O 0.1746(4) 0.7182(3) 0.9408(2) 0.0391(10) Uani 1 1 d . . . . .
N1 N 0.4999(5) 0.5309(4) 0.8294(3) 0.0404(13) Uani 1 1 d . . . . .
N2 N 0.5587(6) 0.5159(5) 0.6402(4) 0.0554(16) Uani 1 1 d . . . . .
N3 N 0.5314(5) 0.7233(5) 0.6166(3) 0.0469(14) Uani 1 1 d . . . . .
N4 N 0.4740(5) 0.7454(4) 0.7962(3) 0.0439(13) Uani 1 1 d . . . . .
C1 C 0.6042(6) 0.4577(5) 0.8134(5) 0.0528(19) Uani 1 1 d . . . . .
H1A H 0.571786 0.397797 0.816319 0.063 Uiso 1 1 calc R U . . .
H1B H 0.656357 0.454666 0.851348 0.063 Uiso 1 1 calc R U . . .
C2 C 0.6838(7) 0.4720(6) 0.7388(5) 0.062(2) Uani 1 1 d . . . . .
H2A H 0.695548 0.537866 0.729582 0.074 Uiso 1 1 calc R U . . .
H2B H 0.765001 0.436563 0.739782 0.074 Uiso 1 1 calc R U . . .
C3 C 0.6311(9) 0.4434(6) 0.6782(6) 0.069(2) Uani 1 1 d . . . . .
H3A H 0.698749 0.416217 0.642507 0.083 Uiso 1 1 calc R U . . .
H3B H 0.579075 0.394440 0.697516 0.083 Uiso 1 1 calc R U . . .
C4 C 0.6383(7) 0.5699(7) 0.5872(5) 0.060(2) Uani 1 1 d . . . . .
H4A H 0.672075 0.532780 0.545429 0.072 Uiso 1 1 calc R U . . .
H4B H 0.707500 0.582762 0.609673 0.072 Uiso 1 1 calc R U . . .
C5 C 0.5747(7) 0.6589(6) 0.5603(5) 0.059(2) Uani 1 1 d . . . . .
H5A H 0.631247 0.688301 0.521338 0.071 Uiso 1 1 calc R U . . .
H5B H 0.504188 0.646061 0.539047 0.071 Uiso 1 1 calc R U . . .
C6 C 0.6382(7) 0.7604(7) 0.6326(5) 0.062(2) Uani 1 1 d . . . . .
H6A H 0.672119 0.797534 0.588932 0.074 Uiso 1 1 calc R U . . .
H6B H 0.700634 0.708020 0.640690 0.074 Uiso 1 1 calc R U . . .
C7 C 0.6202(7) 0.8192(5) 0.6966(5) 0.055(2) Uani 1 1 d . . . . .
H7A H 0.693042 0.851768 0.693789 0.066 Uiso 1 1 calc R U . . .
H7B H 0.549313 0.866305 0.693204 0.066 Uiso 1 1 calc R U . . .
C8 C 0.5998(6) 0.7654(5) 0.7690(4) 0.0497(17) Uani 1 1 d . . . . .
H8A H 0.653289 0.706318 0.765623 0.060 Uiso 1 1 calc R U . . .
H8B H 0.626103 0.799977 0.805233 0.060 Uiso 1 1 calc R U . . .
C9 C 0.4684(7) 0.6943(5) 0.8677(4) 0.0490(17) Uani 1 1 d . . . . .
H9A H 0.382278 0.685968 0.886821 0.059 Uiso 1 1 calc R U . . .
H9B H 0.496828 0.731762 0.901190 0.059 Uiso 1 1 calc R U . . .
C10 C 0.5437(7) 0.6006(5) 0.8673(4) 0.0485(18) Uani 1 1 d . . . . .
H10A H 0.628389 0.608693 0.844368 0.058 Uiso 1 1 calc R U . . .
H10B H 0.546077 0.576649 0.918127 0.058 Uiso 1 1 calc R U . . .
C11 C 0.3937(6) 0.4923(4) 0.8779(4) 0.0385(14) Uani 1 1 d . . . . .
H11A H 0.321765 0.539425 0.879973 0.046 Uiso 1 1 calc R U . . .
H11B H 0.413645 0.480103 0.927504 0.046 Uiso 1 1 calc R U . . .
C12 C 0.3603(5) 0.4049(4) 0.8541(3) 0.0316(12) Uani 1 1 d . . . . .
C13 C 0.3844(6) 0.3236(4) 0.8958(3) 0.0379(14) Uani 1 1 d . . . . .
H13 H 0.425193 0.324706 0.936013 0.045 Uiso 1 1 calc R U . . .
C14 C 0.3508(6) 0.2408(4) 0.8807(4) 0.0382(14) Uani 1 1 d . . . . .
C15 C 0.2872(6) 0.2446(4) 0.8231(3) 0.0352(13) Uani 1 1 d . . . . .
H15 H 0.261465 0.189097 0.812437 0.042 Uiso 1 1 calc R U . . .
C16 C 0.2581(6) 0.3244(4) 0.7795(3) 0.0340(13) Uani 1 1 d . . . . .
C17 C 0.3011(5) 0.4072(4) 0.7932(3) 0.0311(12) Uani 1 1 d . . . . .
C18 C 0.3860(7) 0.1503(5) 0.9246(4) 0.0441(16) Uani 1 1 d . . . . .
C19 C 0.3425(11) 0.1611(6) 1.0043(5) 0.074(3) Uani 1 1 d . . . . .
H19A H 0.379652 0.211320 1.019539 0.111 Uiso 1 1 calc R U . . .
H19B H 0.366137 0.103781 1.032105 0.111 Uiso 1 1 calc R U . . .
H19C H 0.253555 0.175218 1.013047 0.111 Uiso 1 1 calc R U . . .
C20 C 0.5221(9) 0.1295(7) 0.9138(7) 0.083(3) Uani 1 1 d . . . . .
H20A H 0.552951 0.121382 0.862436 0.124 Uiso 1 1 calc R U . . .
H20B H 0.544856 0.073000 0.942756 0.124 Uiso 1 1 calc R U . . .
H20C H 0.557433 0.180613 0.929071 0.124 Uiso 1 1 calc R U . . .
C21 C 0.3311(11) 0.0705(5) 0.9045(6) 0.080(3) Uani 1 1 d . . . . .
H21A H 0.242109 0.084430 0.911333 0.121 Uiso 1 1 calc R U . . .
H21B H 0.353379 0.015539 0.935332 0.121 Uiso 1 1 calc R U . . .
H21C H 0.361899 0.059253 0.853608 0.121 Uiso 1 1 calc R U . . .
C22 C 0.1744(6) 0.3209(4) 0.7226(4) 0.0361(13) Uani 1 1 d . . . . .
C23 C 0.1292(8) 0.2264(5) 0.7245(5) 0.057(2) Uani 1 1 d . . . . .
H23A H 0.072201 0.228833 0.689950 0.086 Uiso 1 1 calc R U . . .
H23B H 0.087688 0.210084 0.773381 0.086 Uiso 1 1 calc R U . . .
H23C H 0.198802 0.180102 0.711250 0.086 Uiso 1 1 calc R U . . .
C24 C 0.2410(7) 0.3414(5) 0.6456(4) 0.0480(17) Uani 1 1 d . . . . .
H24A H 0.315725 0.298598 0.636639 0.072 Uiso 1 1 calc R U . . .
H24B H 0.261778 0.404650 0.640327 0.072 Uiso 1 1 calc R U . . .
H24C H 0.187911 0.334183 0.610569 0.072 Uiso 1 1 calc R U . . .
C25 C 0.0626(6) 0.3927(5) 0.7376(4) 0.0466(16) Uani 1 1 d . . . . .
H25A H 0.010329 0.391919 0.700829 0.070 Uiso 1 1 calc R U . . .
H25B H 0.089226 0.453845 0.735770 0.070 Uiso 1 1 calc R U . . .
H25C H 0.016742 0.378166 0.785690 0.070 Uiso 1 1 calc R U . . .
C26 C 0.4845(9) 0.4691(7) 0.6025(6) 0.077(3) Uani 1 1 d . . . . .
H26A H 0.427915 0.435874 0.637889 0.116 Uiso 1 1 calc R U . . .
H26B H 0.537299 0.425531 0.571071 0.116 Uiso 1 1 calc R U . . .
H26C H 0.438086 0.514437 0.572958 0.116 Uiso 1 1 calc R U . . .
C27 C 0.4465(7) 0.8017(5) 0.5905(4) 0.0524(19) Uani 1 1 d . . . . .
H27A H 0.495979 0.849878 0.565619 0.063 Uiso 1 1 calc R U . . .
H27B H 0.394280 0.828223 0.633346 0.063 Uiso 1 1 calc R U . . .
C28 C 0.3645(7) 0.7802(5) 0.5398(4) 0.0485(17) Uani 1 1 d . . . . .
C29 C 0.3771(7) 0.8197(5) 0.4697(5) 0.0543(19) Uani 1 1 d . . . . .
H29 H 0.440978 0.856931 0.453477 0.065 Uiso 1 1 calc R U . . .
C30 C 0.2992(7) 0.8069(5) 0.4223(4) 0.0496(17) Uani 1 1 d . . . . .
C31 C 0.2052(7) 0.7545(4) 0.4490(4) 0.0427(15) Uani 1 1 d . . . . .
H31 H 0.149592 0.746203 0.417834 0.051 Uiso 1 1 calc R U . . .
C32 C 0.1876(6) 0.7128(4) 0.5202(3) 0.0371(14) Uani 1 1 d . . . . .
C33 C 0.2728(6) 0.7234(5) 0.5653(4) 0.0402(14) Uani 1 1 d . . . . .
C34 C 0.3188(8) 0.8500(6) 0.3432(4) 0.056(2) Uani 1 1 d . . . . .
C35 C 0.2956(15) 0.9524(7) 0.3440(6) 0.104(4) Uani 1 1 d . . . . .
H35A H 0.211100 0.970148 0.366361 0.155 Uiso 1 1 calc R U . . .
H35B H 0.309160 0.980126 0.294223 0.155 Uiso 1 1 calc R U . . .
H35C H 0.351216 0.974021 0.371967 0.155 Uiso 1 1 calc R U . . .
C36 C 0.2308(13) 0.8202(8) 0.2986(5) 0.093(4) Uani 1 1 d . . . . .
H36A H 0.243633 0.753135 0.296937 0.139 Uiso 1 1 calc R U . . .
H36B H 0.245667 0.849056 0.249216 0.139 Uiso 1 1 calc R U . . .
H36C H 0.146742 0.839159 0.320962 0.139 Uiso 1 1 calc R U . . .
C37 C 0.4470(10) 0.8214(9) 0.3080(6) 0.090(3) Uani 1 1 d . . . . .
H37A H 0.504073 0.843889 0.334495 0.135 Uiso 1 1 calc R U . . .
H37B H 0.459165 0.847444 0.257726 0.135 Uiso 1 1 calc R U . . .
H37C H 0.461466 0.754159 0.308886 0.135 Uiso 1 1 calc R U . . .
C38 C 0.0762(6) 0.6609(5) 0.5484(4) 0.0433(15) Uani 1 1 d . . . . .
C39 C -0.0063(8) 0.6599(7) 0.4913(4) 0.060(2) Uani 1 1 d . . . . .
H39A H -0.029357 0.723100 0.472652 0.089 Uiso 1 1 calc R U . . .
H39B H -0.079843 0.632003 0.513381 0.089 Uiso 1 1 calc R U . . .
H39C H 0.037578 0.624078 0.451412 0.089 Uiso 1 1 calc R U . . .
C40 C 0.1158(7) 0.5613(5) 0.5723(5) 0.0529(18) Uani 1 1 d . . . . .
H40A H 0.165440 0.530593 0.531205 0.079 Uiso 1 1 calc R U . . .
H40B H 0.043578 0.529523 0.589677 0.079 Uiso 1 1 calc R U . . .
H40C H 0.163964 0.559591 0.611453 0.079 Uiso 1 1 calc R U . . .
C41 C 0.0012(7) 0.7087(6) 0.6129(4) 0.0530(18) Uani 1 1 d . . . . .
H41A H 0.051229 0.707781 0.651004 0.079 Uiso 1 1 calc R U . . .
H41B H -0.070261 0.676622 0.631564 0.079 Uiso 1 1 calc R U . . .
H41C H -0.025529 0.772591 0.597504 0.079 Uiso 1 1 calc R U . . .
C42 C 0.3952(7) 0.8334(5) 0.8064(5) 0.059(2) Uani 1 1 d . . . . .
H42A H 0.383763 0.863952 0.758995 0.089 Uiso 1 1 calc R U . . .
H42B H 0.433799 0.873041 0.832600 0.089 Uiso 1 1 calc R U . . .
H42C H 0.315879 0.821645 0.834338 0.089 Uiso 1 1 calc R U . . .
C43 C 0.0154(7) 0.9077(5) 0.8086(4) 0.0444(15) Uani 1 1 d . U . . .
C44 C 0.0123(15) 0.8650(9) 0.7394(7) 0.065(4) Uani 0.665(13) 1 d . U P A 1
H44A H -0.045452 0.903231 0.712228 0.098 Uiso 0.665(13) 1 calc R U P A 1
H44B H -0.013352 0.803362 0.750643 0.098 Uiso 0.665(13) 1 calc R U P A 1
H44C H 0.093858 0.860430 0.710100 0.098 Uiso 0.665(13) 1 calc R U P A 1
C45 C 0.0651(17) 0.9977(9) 0.7981(10) 0.077(4) Uani 0.665(13) 1 d . U P A 1
H45A H 0.149302 0.989768 0.772556 0.116 Uiso 0.665(13) 1 calc R U P A 1
H45B H 0.063635 1.021339 0.845420 0.116 Uiso 0.665(13) 1 calc R U P A 1
H45C H 0.015252 1.041482 0.769446 0.116 Uiso 0.665(13) 1 calc R U P A 1
C46 C -0.1190(12) 0.9233(10) 0.8510(8) 0.071(4) Uani 0.665(13) 1 d . U P A 1
H46A H -0.170418 0.963257 0.820819 0.107 Uiso 0.665(13) 1 calc R U P A 1
H46B H -0.118796 0.952407 0.895906 0.107 Uiso 0.665(13) 1 calc R U P A 1
H46C H -0.151302 0.863987 0.862784 0.107 Uiso 0.665(13) 1 calc R U P A 1
C47 C -0.088(2) 0.8688(17) 0.7877(15) 0.059(6) Uani 0.335(13) 1 d . U P A 2
H47A H -0.128099 0.913645 0.754916 0.088 Uiso 0.335(13) 1 calc R U P A 2
H47B H -0.146090 0.854673 0.831178 0.088 Uiso 0.335(13) 1 calc R U P A 2
H47C H -0.057208 0.812402 0.763129 0.088 Uiso 0.335(13) 1 calc R U P A 2
C48 C 0.111(3) 0.921(2) 0.7424(16) 0.087(9) Uani 0.335(13) 1 d . U P A 2
H48A H 0.153389 0.861057 0.728420 0.131 Uiso 0.335(13) 1 calc R U P A 2
H48B H 0.170552 0.958916 0.753614 0.131 Uiso 0.335(13) 1 calc R U P A 2
H48C H 0.072336 0.951838 0.702314 0.131 Uiso 0.335(13) 1 calc R U P A 2
C49 C -0.016(3) 0.9910(17) 0.8410(19) 0.074(7) Uani 0.335(13) 1 d . U P A 2
H49A H 0.020739 1.039924 0.809029 0.111 Uiso 0.335(13) 1 calc R U P A 2
H49B H 0.013983 0.986007 0.887379 0.111 Uiso 0.335(13) 1 calc R U P A 2
H49C H -0.104971 1.005644 0.849224 0.111 Uiso 0.335(13) 1 calc R U P A 2
C50 C -0.0585(6) 0.6096(4) 0.8817(4) 0.0369(14) Uani 1 1 d . . . . .
C51 C -0.0881(7) 0.6006(5) 0.8070(4) 0.0473(16) Uani 1 1 d . . . . .
H51A H -0.014089 0.603465 0.770941 0.071 Uiso 1 1 calc R U . . .
H51B H -0.149961 0.650921 0.795660 0.071 Uiso 1 1 calc R U . . .
H51C H -0.119399 0.541591 0.806120 0.071 Uiso 1 1 calc R U . . .
C52 C 0.0425(6) 0.5349(5) 0.8993(4) 0.0403(14) Uani 1 1 d . . . . .
H52A H 0.012348 0.474650 0.904163 0.060 Uiso 1 1 calc R U . . .
H52B H 0.067410 0.546379 0.944947 0.060 Uiso 1 1 calc R U . . .
H52C H 0.112646 0.535721 0.860244 0.060 Uiso 1 1 calc R U . . .
C53 C -0.1721(7) 0.6056(5) 0.9386(4) 0.0506(18) Uani 1 1 d . . . . .
H53A H -0.233714 0.656581 0.928096 0.076 Uiso 1 1 calc R U . . .
H53B H -0.151318 0.610596 0.986568 0.076 Uiso 1 1 calc R U . . .
H53C H -0.204672 0.547072 0.937778 0.076 Uiso 1 1 calc R U . . .
C54 C 0.1453(7) 0.7587(5) 1.0097(4) 0.0435(15) Uani 1 1 d . . . . .
C55 C 0.1947(9) 0.8505(5) 1.0021(5) 0.064(2) Uani 1 1 d . . . . .
H55A H 0.151464 0.893109 0.969168 0.096 Uiso 1 1 calc R U . . .
H55B H 0.281963 0.842357 0.982372 0.096 Uiso 1 1 calc R U . . .
H55C H 0.182871 0.875577 1.049664 0.096 Uiso 1 1 calc R U . . .
C56 C 0.0098(8) 0.7696(7) 1.0361(5) 0.066(2) Uani 1 1 d . . . . .
H56A H -0.007050 0.795577 1.083448 0.099 Uiso 1 1 calc R U . . .
H56B H -0.020365 0.709339 1.040483 0.099 Uiso 1 1 calc R U . . .
H56C H -0.031328 0.810822 1.001405 0.099 Uiso 1 1 calc R U . . .
C57 C 0.2122(9) 0.6916(6) 1.0606(5) 0.063(2) Uani 1 1 d . . . . .
H57A H 0.299753 0.684749 1.041772 0.094 Uiso 1 1 calc R U . . .
H57B H 0.181541 0.631631 1.063923 0.094 Uiso 1 1 calc R U . . .
H57C H 0.198233 0.715196 1.108814 0.094 Uiso 1 1 calc R U . . .
C58 C -0.183(4) 0.970(3) 0.421(3) 0.202(16) Uani 0.5 1 d D U P B -1
H58A H -0.236192 1.025106 0.435750 0.303 Uiso 0.5 1 calc R U P B -1
H58B H -0.231766 0.919010 0.421463 0.303 Uiso 0.5 1 calc R U P B -1
H58C H -0.137831 0.981160 0.372254 0.303 Uiso 0.5 1 calc R U P B -1
C59 C -0.093(3) 0.944(2) 0.474(2) 0.133(9) Uani 0.5 1 d D U P B -1
H59A H -0.138018 0.925198 0.521937 0.160 Uiso 0.5 1 calc R U P B -1
H59B H -0.035558 0.889908 0.456947 0.160 Uiso 0.5 1 calc R U P B -1
C60 C -0.021(2) 1.0206(18) 0.4815(17) 0.108(7) Uani 0.5 1 d D U P B -1
H60A H -0.078400 1.072250 0.502226 0.130 Uiso 0.5 1 calc R U P B -1
H60B H 0.017496 1.042653 0.432670 0.130 Uiso 0.5 1 calc R U P B -1
C61 C 0.076(3) 0.9949(19) 0.5285(18) 0.114(7) Uani 0.5 1 d D U P B -1
H61A H 0.130582 0.940639 0.509873 0.137 Uiso 0.5 1 calc R U P B -1
H61B H 0.037389 0.977431 0.578405 0.137 Uiso 0.5 1 calc R U P B -1
C62 C 0.152(3) 1.072(2) 0.530(2) 0.150(10) Uani 0.5 1 d D U P B -1
H62A H 0.100140 1.120688 0.558682 0.180 Uiso 0.5 1 calc R U P B -1
H62B H 0.172893 1.099223 0.480195 0.180 Uiso 0.5 1 calc R U P B -1
C63 C 0.268(3) 1.047(3) 0.562(3) 0.189(15) Uani 0.5 1 d D U P B -1
H63A H 0.250778 1.013399 0.609281 0.283 Uiso 0.5 1 calc R U P B -1
H63B H 0.302818 1.103618 0.567919 0.283 Uiso 0.5 1 calc R U P B -1
H63C H 0.327301 1.008898 0.529257 0.283 Uiso 0.5 1 calc R U P B -1

loop_
_atom_site_aniso_label
_atom_site_aniso_U_11
_atom_site_aniso_U_22
_atom_site_aniso_U_33
_atom_site_aniso_U_23
_atom_site_aniso_U_13
_atom_site_aniso_U_12
U1 0.02764(10) 0.02835(9) 0.03424(11) 0.00058(7) -0.00741(7) -0.00464(6)
Si1 0.0319(8) 0.0297(8) 0.0346(8) -0.0016(7) -0.0087(7) -0.0042(6)
O1 0.037(2) 0.036(2) 0.034(2) 0.0045(18) -0.0107(18) -0.0072(18)
O2 0.039(2) 0.053(3) 0.040(2) 0.009(2) -0.011(2) -0.008(2)
O3 0.037(2) 0.035(2) 0.035(2) -0.0015(18) -0.0081(18) -0.0028(18)
O4 0.044(2) 0.033(2) 0.043(2) -0.0025(19) -0.013(2) -0.0024(19)
O5 0.034(2) 0.034(2) 0.045(2) -0.0029(19) -0.0039(19) -0.0040(18)
O6 0.045(2) 0.039(2) 0.036(2) -0.0031(19) -0.014(2) -0.0037(19)
N1 0.038(3) 0.036(3) 0.051(3) 0.001(3) -0.018(3) -0.010(2)
N2 0.043(3) 0.065(4) 0.056(4) -0.018(3) 0.005(3) -0.006(3)
N3 0.033(3) 0.062(4) 0.046(3) -0.001(3) -0.009(2) -0.007(3)
N4 0.032(3) 0.041(3) 0.061(4) -0.005(3) -0.011(3) -0.009(2)
C1 0.036(4) 0.041(4) 0.082(6) 0.008(4) -0.019(4) -0.001(3)
C2 0.042(4) 0.055(5) 0.088(6) -0.007(4) -0.010(4) -0.002(3)
C3 0.071(6) 0.046(5) 0.085(7) -0.008(4) 0.000(5) 0.001(4)
C4 0.040(4) 0.078(6) 0.060(5) -0.001(4) -0.003(4) -0.009(4)
C5 0.043(4) 0.073(5) 0.057(5) -0.008(4) 0.009(4) -0.010(4)
C6 0.045(4) 0.087(6) 0.056(5) 0.003(4) -0.009(4) -0.021(4)
C7 0.039(4) 0.050(4) 0.081(6) 0.003(4) -0.015(4) -0.019(3)
C8 0.039(4) 0.050(4) 0.066(5) -0.002(4) -0.020(3) -0.013(3)
C9 0.047(4) 0.055(4) 0.054(4) -0.014(4) -0.017(3) -0.019(3)
C10 0.047(4) 0.047(4) 0.060(5) 0.005(3) -0.029(3) -0.019(3)
C11 0.046(4) 0.038(3) 0.037(3) 0.001(3) -0.018(3) -0.012(3)
C12 0.035(3) 0.027(3) 0.036(3) -0.001(2) -0.014(3) -0.005(2)
C13 0.043(4) 0.039(3) 0.035(3) 0.002(3) -0.015(3) -0.009(3)
C14 0.042(4) 0.032(3) 0.042(4) 0.005(3) -0.014(3) -0.007(3)
C15 0.042(3) 0.028(3) 0.038(3) -0.002(3) -0.011(3) -0.007(2)
C16 0.038(3) 0.033(3) 0.032(3) -0.004(3) -0.009(3) -0.002(2)
C17 0.031(3) 0.028(3) 0.033(3) 0.001(2) -0.004(2) -0.005(2)
C18 0.055(4) 0.034(3) 0.046(4) 0.007(3) -0.023(3) -0.004(3)
C19 0.123(9) 0.047(5) 0.051(5) 0.011(4) -0.026(5) -0.005(5)
C20 0.063(6) 0.071(6) 0.107(8) 0.038(6) -0.023(6) -0.001(5)
C21 0.135(9) 0.033(4) 0.089(7) 0.017(4) -0.067(7) -0.021(5)
C22 0.042(3) 0.030(3) 0.039(3) -0.002(3) -0.014(3) -0.005(3)
C23 0.078(5) 0.040(4) 0.068(5) -0.001(4) -0.040(4) -0.024(4)
C24 0.057(4) 0.052(4) 0.039(4) -0.003(3) -0.018(3) -0.004(3)
C25 0.038(4) 0.054(4) 0.052(4) -0.005(3) -0.019(3) -0.008(3)
C26 0.068(6) 0.082(7) 0.080(6) -0.050(6) 0.023(5) -0.021(5)
C27 0.061(5) 0.048(4) 0.053(4) 0.016(3) -0.020(4) -0.024(4)
C28 0.049(4) 0.043(4) 0.054(4) 0.006(3) -0.013(3) -0.011(3)
C29 0.050(4) 0.049(4) 0.061(5) 0.018(4) -0.008(4) -0.014(3)
C30 0.055(4) 0.045(4) 0.043(4) 0.009(3) -0.007(3) 0.004(3)
C31 0.049(4) 0.031(3) 0.044(4) 0.004(3) -0.007(3) 0.002(3)
C32 0.041(3) 0.034(3) 0.036(3) -0.003(3) -0.010(3) 0.001(3)
C33 0.043(4) 0.040(3) 0.038(3) 0.006(3) -0.015(3) -0.002(3)
C34 0.070(5) 0.046(4) 0.049(4) 0.014(4) -0.009(4) -0.003(4)
C35 0.183(14) 0.054(6) 0.072(7) 0.025(5) -0.029(8) -0.016(7)
C36 0.144(11) 0.088(8) 0.058(6) 0.031(5) -0.043(7) -0.045(8)
C37 0.082(7) 0.113(9) 0.064(6) 0.023(6) 0.006(5) -0.013(7)
C38 0.042(4) 0.049(4) 0.040(4) -0.002(3) -0.013(3) -0.004(3)
C39 0.059(5) 0.084(6) 0.043(4) 0.006(4) -0.018(4) -0.028(4)
C40 0.053(4) 0.046(4) 0.059(5) 0.004(4) -0.008(4) -0.008(3)
C41 0.038(4) 0.070(5) 0.048(4) -0.002(4) -0.002(3) -0.001(3)
C42 0.048(4) 0.040(4) 0.093(6) -0.016(4) -0.012(4) -0.009(3)
C43 0.048(4) 0.036(3) 0.051(4) 0.004(3) -0.018(3) -0.002(3)
C44 0.093(10) 0.061(7) 0.044(7) 0.010(6) -0.033(7) 0.000(7)
C45 0.099(11) 0.046(7) 0.093(11) 0.024(7) -0.035(9) -0.025(7)
C46 0.060(8) 0.060(8) 0.080(9) 0.017(7) -0.002(7) 0.014(6)
C47 0.062(13) 0.052(12) 0.071(14) 0.015(11) -0.040(11) -0.013(10)
C48 0.090(17) 0.090(17) 0.064(14) 0.047(13) -0.010(13) 0.011(14)
C49 0.085(16) 0.038(11) 0.100(17) 0.013(12) -0.047(14) 0.014(12)
C50 0.034(3) 0.036(3) 0.043(4) -0.005(3) -0.008(3) -0.008(3)
C51 0.043(4) 0.048(4) 0.055(4) -0.011(3) -0.016(3) -0.005(3)
C52 0.036(3) 0.039(3) 0.045(4) 0.002(3) -0.005(3) -0.007(3)
C53 0.039(4) 0.049(4) 0.063(5) -0.011(4) 0.000(3) -0.012(3)
C54 0.054(4) 0.048(4) 0.031(3) -0.006(3) -0.013(3) -0.007(3)
C55 0.093(7) 0.044(4) 0.061(5) -0.014(4) -0.030(5) -0.005(4)
C56 0.058(5) 0.095(7) 0.046(4) -0.023(5) -0.007(4) -0.005(5)
C57 0.085(6) 0.060(5) 0.051(5) 0.005(4) -0.034(4) -0.013(4)
C58 0.20(2) 0.21(3) 0.20(2) -0.008(17) -0.067(17) -0.020(17)
C59 0.134(12) 0.127(12) 0.133(12) -0.006(9) -0.006(9) -0.018(9)
C60 0.108(10) 0.103(10) 0.100(10) 0.001(8) 0.005(8) 0.004(8)
C61 0.124(11) 0.107(11) 0.103(10) -0.012(9) -0.006(8) 0.001(8)
C62 0.154(13) 0.149(13) 0.149(14) -0.011(10) -0.023(9) -0.024(9)
C63 0.171(18) 0.20(2) 0.20(2) -0.023(18) -0.045(17) -0.027(16)

loop_
_atom_type_symbol
_atom_type_description
_atom_type_scat_dispersion_real
_atom_type_scat_dispersion_imag
_atom_type_scat_source
C C 0.0181 0.0091 'International Tables Vol C Tables 4.2.6.8 and 6.1.1.4'
H H 0.0000 0.0000 'International Tables Vol C Tables 4.2.6.8 and 6.1.1.4'
N N 0.0311 0.0180 'International Tables Vol C Tables 4.2.6.8 and 6.1.1.4'
O O 0.0492 0.0322 'International Tables Vol C Tables 4.2.6.8 and 6.1.1.4'
Si Si 0.2541 0.3302 'International Tables Vol C Tables 4.2.6.8 and 6.1.1.4'
U U -4.3638 13.4090 'International Tables Vol C Tables 4.2.6.8 and 6.1.1.4'

loop_
_exptl_crystal_face_index_h
_exptl_crystal_face_index_k
_exptl_crystal_face_index_l
_exptl_crystal_face_perp_dist
1 -1 2 0.0251
-1 1 -2 0.0682
1 0 -2 0.1135
-1 0 2 0.1016
2 1 -1 0.1187
-1 -1 -2 0.0496
-2 -9 -2 0.0377
-1 -2 0 0.0530
0 -2 -1 0.0566
0 1 0 0.0733
1 9 -1 0.0509
1 2 1 0.0633
3 8 6 0.0623
4 8 2 0.0633
2 9 4 0.0558

loop_
_geom_angle_atom_site_label_1
_geom_angle_atom_site_label_2
_geom_angle_atom_site_label_3
_geom_angle
_geom_angle_site_symmetry_1
_geom_angle_site_symmetry_3
_geom_angle_publ_flag
O1 U1 N1 74.39(15) . . ?
O1 U1 N2 80.45(18) . . ?
O1 U1 N3 139.62(17) . . ?
O1 U1 N4 138.25(16) . . ?
O2 U1 O1 100.27(16) . . ?
O2 U1 N1 168.74(17) . . ?
O2 U1 N2 93.68(19) . . ?
O2 U1 N3 69.62(16) . . ?
O2 U1 N4 119.77(18) . . ?
O3 U1 O1 90.74(16) . . ?
O3 U1 O2 91.82(17) . . ?
O3 U1 N1 98.09(16) . . ?
O3 U1 N2 170.33(18) . . ?
O3 U1 N3 127.45(17) . . ?
O3 U1 N4 77.50(16) . . ?
N1 U1 N2 75.78(19) . . ?
N1 U1 N3 107.80(16) . . ?
N2 U1 N3 62.09(19) . . ?
N4 U1 N1 68.02(16) . . ?
N4 U1 N2 106.46(18) . . ?
N4 U1 N3 71.50(17) . . ?
O3 Si1 O4 114.8(2) . . ?
O3 Si1 O5 115.2(2) . . ?
O3 Si1 O6 105.7(2) . . ?
O4 Si1 O6 104.9(2) . . ?
O5 Si1 O4 104.6(2) . . ?
O5 Si1 O6 111.3(2) . . ?
C17 O1 U1 143.2(4) . . ?
C33 O2 U1 151.4(4) . . ?
Si1 O3 U1 171.4(3) . . ?
C43 O4 Si1 133.5(4) . . ?
C50 O5 Si1 131.5(4) . . ?
C54 O6 Si1 131.6(4) . . ?
C1 N1 U1 125.7(5) . . ?
C1 N1 C11 111.0(5) . . ?
C10 N1 U1 107.1(4) . . ?
C10 N1 C1 106.8(5) . . ?
C10 N1 C11 109.2(6) . . ?
C11 N1 U1 96.1(3) . . ?
C3 N2 U1 117.6(5) . . ?
C3 N2 C4 110.5(7) . . ?
C4 N2 U1 114.0(5) . . ?
C26 N2 U1 98.2(5) . . ?
C26 N2 C3 105.8(8) . . ?
C26 N2 C4 109.3(7) . . ?
C5 N3 U1 105.4(5) . . ?
C5 N3 C6 107.4(6) . . ?
C5 N3 C27 110.9(6) . . ?
C6 N3 U1 123.4(5) . . ?
C6 N3 C27 108.2(6) . . ?
C27 N3 U1 101.2(4) . . ?
C8 N4 U1 121.2(4) . . ?
C8 N4 C42 108.4(6) . . ?
C9 N4 U1 98.5(4) . . ?
C9 N4 C8 109.8(6) . . ?
C9 N4 C42 107.2(6) . . ?
C42 N4 U1 110.6(4) . . ?
N1 C1 H1A 108.6 . . ?
N1 C1 H1B 108.6 . . ?
N1 C1 C2 114.5(6) . . ?
H1A C1 H1B 107.6 . . ?
C2 C1 H1A 108.6 . . ?
C2 C1 H1B 108.6 . . ?
C1 C2 H2A 108.8 . . ?
C1 C2 H2B 108.8 . . ?
H2A C2 H2B 107.7 . . ?
C3 C2 C1 113.6(7) . . ?
C3 C2 H2A 108.8 . . ?
C3 C2 H2B 108.8 . . ?
N2 C3 C2 116.0(7) . . ?
N2 C3 H3A 108.3 . . ?
N2 C3 H3B 108.3 . . ?
C2 C3 H3A 108.3 . . ?
C2 C3 H3B 108.3 . . ?
H3A C3 H3B 107.4 . . ?
N2 C4 H4A 108.9 . . ?
N2 C4 H4B 108.9 . . ?
N2 C4 C5 113.4(7) . . ?
H4A C4 H4B 107.7 . . ?
C5 C4 H4A 108.9 . . ?
C5 C4 H4B 108.9 . . ?
N3 C5 C4 113.7(7) . . ?
N3 C5 H5A 108.8 . . ?
N3 C5 H5B 108.8 . . ?
C4 C5 H5A 108.8 . . ?
C4 C5 H5B 108.8 . . ?
H5A C5 H5B 107.7 . . ?
N3 C6 H6A 107.9 . . ?
N3 C6 H6B 107.9 . . ?
N3 C6 C7 117.8(7) . . ?
H6A C6 H6B 107.2 . . ?
C7 C6 H6A 107.9 . . ?
C7 C6 H6B 107.9 . . ?
C6 C7 H7A 108.8 . . ?
C6 C7 H7B 108.8 . . ?
H7A C7 H7B 107.7 . . ?
C8 C7 C6 113.7(7) . . ?
C8 C7 H7A 108.8 . . ?
C8 C7 H7B 108.8 . . ?
N4 C8 C7 116.3(6) . . ?
N4 C8 H8A 108.2 . . ?
N4 C8 H8B 108.2 . . ?
C7 C8 H8A 108.2 . . ?
C7 C8 H8B 108.2 . . ?
H8A C8 H8B 107.4 . . ?
N4 C9 H9A 108.7 . . ?
N4 C9 H9B 108.7 . . ?
N4 C9 C10 114.4(6) . . ?
H9A C9 H9B 107.6 . . ?
C10 C9 H9A 108.7 . . ?
C10 C9 H9B 108.7 . . ?
N1 C10 C9 115.5(5) . . ?
N1 C10 H10A 108.4 . . ?
N1 C10 H10B 108.4 . . ?
C9 C10 H10A 108.4 . . ?
C9 C10 H10B 108.4 . . ?
H10A C10 H10B 107.5 . . ?
N1 C11 H11A 108.6 . . ?
N1 C11 H11B 108.6 . . ?
N1 C11 C12 114.5(6) . . ?
H11A C11 H11B 107.6 . . ?
C12 C11 H11A 108.6 . . ?
C12 C11 H11B 108.6 . . ?
C13 C12 C11 118.0(5) . . ?
C13 C12 C17 121.4(5) . . ?
C17 C12 C11 120.5(5) . . ?
C12 C13 H13 118.9 . . ?
C14 C13 C12 122.2(6) . . ?
C14 C13 H13 118.9 . . ?
C13 C14 C18 121.3(6) . . ?
C15 C14 C13 115.9(6) . . ?
C15 C14 C18 122.8(6) . . ?
C14 C15 H15 117.5 . . ?
C14 C15 C16 124.9(6) . . ?
C16 C15 H15 117.5 . . ?
C15 C16 C17 117.8(5) . . ?
C15 C16 C22 119.2(5) . . ?
C17 C16 C22 122.8(5) . . ?
O1 C17 C12 118.3(5) . . ?
O1 C17 C16 124.2(5) . . ?
C12 C17 C16 117.4(5) . . ?
C19 C18 C14 109.7(6) . . ?
C20 C18 C14 109.2(6) . . ?
C20 C18 C19 107.6(8) . . ?
C20 C18 C21 109.7(8) . . ?
C21 C18 C14 112.8(6) . . ?
C21 C18 C19 107.6(7) . . ?
C18 C19 H19A 109.5 . . ?
C18 C19 H19B 109.5 . . ?
C18 C19 H19C 109.5 . . ?
H19A C19 H19B 109.5 . . ?
H19A C19 H19C 109.5 . . ?
H19B C19 H19C 109.5 . . ?
C18 C20 H20A 109.5 . . ?
C18 C20 H20B 109.5 . . ?
C18 C20 H20C 109.5 . . ?
H20A C20 H20B 109.5 . . ?
H20A C20 H20C 109.5 . . ?
H20B C20 H20C 109.5 . . ?
C18 C21 H21A 109.5 . . ?
C18 C21 H21B 109.5 . . ?
C18 C21 H21C 109.5 . . ?
H21A C21 H21B 109.5 . . ?
H21A C21 H21C 109.5 . . ?
H21B C21 H21C 109.5 . . ?
C23 C22 C16 112.5(5) . . ?
C24 C22 C16 111.3(5) . . ?
C24 C22 C23 107.0(6) . . ?
C24 C22 C25 108.8(6) . . ?
C25 C22 C16 109.2(5) . . ?
C25 C22 C23 108.0(6) . . ?
C22 C23 H23A 109.5 . . ?
C22 C23 H23B 109.5 . . ?
C22 C23 H23C 109.5 . . ?
H23A C23 H23B 109.5 . . ?
H23A C23 H23C 109.5 . . ?
H23B C23 H23C 109.5 . . ?
C22 C24 H24A 109.5 . . ?
C22 C24 H24B 109.5 . . ?
C22 C24 H24C 109.5 . . ?
H24A C24 H24B 109.5 . . ?
H24A C24 H24C 109.5 . . ?
H24B C24 H24C 109.5 . . ?
C22 C25 H25A 109.5 . . ?
C22 C25 H25B 109.5 . . ?
C22 C25 H25C 109.5 . . ?
H25A C25 H25B 109.5 . . ?
H25A C25 H25C 109.5 . . ?
H25B C25 H25C 109.5 . . ?
N2 C26 H26A 109.5 . . ?
N2 C26 H26B 109.5 . . ?
N2 C26 H26C 109.5 . . ?
H26A C26 H26B 109.5 . . ?
H26A C26 H26C 109.5 . . ?
H26B C26 H26C 109.5 . . ?
N3 C27 H27A 108.1 . . ?
N3 C27 H27B 108.1 . . ?
N3 C27 C28 116.8(6) . . ?
H27A C27 H27B 107.3 . . ?
C28 C27 H27A 108.1 . . ?
C28 C27 H27B 108.1 . . ?
C29 C28 C27 119.7(7) . . ?
C29 C28 C33 120.6(7) . . ?
C33 C28 C27 119.6(7) . . ?
C28 C29 H29 119.0 . . ?
C28 C29 C30 122.1(7) . . ?
C30 C29 H29 119.0 . . ?
C29 C30 C34 120.5(7) . . ?
C31 C30 C29 117.0(7) . . ?
C31 C30 C34 122.5(7) . . ?
C30 C31 H31 118.3 . . ?
C30 C31 C32 123.3(7) . . ?
C32 C31 H31 118.3 . . ?
C31 C32 C38 120.8(6) . . ?
C33 C32 C31 117.8(6) . . ?
C33 C32 C38 121.4(6) . . ?
O2 C33 C28 118.1(6) . . ?
O2 C33 C32 122.9(6) . . ?
C28 C33 C32 119.0(6) . . ?
C35 C34 C30 109.1(8) . . ?
C35 C34 C36 107.3(9) . . ?
C35 C34 C37 110.4(9) . . ?
C36 C34 C30 111.9(7) . . ?
C37 C34 C30 109.2(7) . . ?
C37 C34 C36 108.9(9) . . ?
C34 C35 H35A 109.5 . . ?
C34 C35 H35B 109.5 . . ?
C34 C35 H35C 109.5 . . ?
H35A C35 H35B 109.5 . . ?
H35A C35 H35C 109.5 . . ?
H35B C35 H35C 109.5 . . ?
C34 C36 H36A 109.5 . . ?
C34 C36 H36B 109.5 . . ?
C34 C36 H36C 109.5 . . ?
H36A C36 H36B 109.5 . . ?
H36A C36 H36C 109.5 . . ?
H36B C36 H36C 109.5 . . ?
C34 C37 H37A 109.5 . . ?
C34 C37 H37B 109.5 . . ?
C34 C37 H37C 109.5 . . ?
H37A C37 H37B 109.5 . . ?
H37A C37 H37C 109.5 . . ?
H37B C37 H37C 109.5 . . ?
C39 C38 C32 112.8(6) . . ?
C40 C38 C32 110.9(6) . . ?
C40 C38 C39 107.5(6) . . ?
C41 C38 C32 108.3(6) . . ?
C41 C38 C39 108.1(6) . . ?
C41 C38 C40 109.2(6) . . ?
C38 C39 H39A 109.5 . . ?
C38 C39 H39B 109.5 . . ?
C38 C39 H39C 109.5 . . ?
H39A C39 H39B 109.5 . . ?
H39A C39 H39C 109.5 . . ?
H39B C39 H39C 109.5 . . ?
C38 C40 H40A 109.5 . . ?
C38 C40 H40B 109.5 . . ?
C38 C40 H40C 109.5 . . ?
H40A C40 H40B 109.5 . . ?
H40A C40 H40C 109.5 . . ?
H40B C40 H40C 109.5 . . ?
C38 C41 H41A 109.5 . . ?
C38 C41 H41B 109.5 . . ?
C38 C41 H41C 109.5 . . ?
H41A C41 H41B 109.5 . . ?
H41A C41 H41C 109.5 . . ?
H41B C41 H41C 109.5 . . ?
N4 C42 H42A 109.5 . . ?
N4 C42 H42B 109.5 . . ?
N4 C42 H42C 109.5 . . ?
H42A C42 H42B 109.5 . . ?
H42A C42 H42C 109.5 . . ?
H42B C42 H42C 109.5 . . ?
O4 C43 C44 112.1(7) . . ?
O4 C43 C45 108.5(8) . . ?
O4 C43 C46 105.2(7) . . ?
O4 C43 C47 114.4(10) . . ?
O4 C43 C48 102.3(12) . . ?
C44 C43 C46 108.5(10) . . ?
C45 C43 C44 114.3(10) . . ?
C45 C43 C46 107.8(11) . . ?
C47 C43 C48 110(2) . . ?
C49 C43 O4 106.4(12) . . ?
C49 C43 C47 114.8(18) . . ?
C49 C43 C48 109(2) . . ?
C43 C44 H44A 109.5 . . ?
C43 C44 H44B 109.5 . . ?
C43 C44 H44C 109.5 . . ?
H44A C44 H44B 109.5 . . ?
H44A C44 H44C 109.5 . . ?
H44B C44 H44C 109.5 . . ?
C43 C45 H45A 109.5 . . ?
C43 C45 H45B 109.5 . . ?
C43 C45 H45C 109.5 . . ?
H45A C45 H45B 109.5 . . ?
H45A C45 H45C 109.5 . . ?
H45B C45 H45C 109.5 . . ?
C43 C46 H46A 109.5 . . ?
C43 C46 H46B 109.5 . . ?
C43 C46 H46C 109.5 . . ?
H46A C46 H46B 109.5 . . ?
H46A C46 H46C 109.5 . . ?
H46B C46 H46C 109.5 . . ?
C43 C47 H47A 109.5 . . ?
C43 C47 H47B 109.5 . . ?
C43 C47 H47C 109.5 . . ?
H47A C47 H47B 109.5 . . ?
H47A C47 H47C 109.5 . . ?
H47B C47 H47C 109.5 . . ?
C43 C48 H48A 109.5 . . ?
C43 C48 H48B 109.5 . . ?
C43 C48 H48C 109.5 . . ?
H48A C48 H48B 109.5 . . ?
H48A C48 H48C 109.5 . . ?
H48B C48 H48C 109.5 . . ?
C43 C49 H49A 109.5 . . ?
C43 C49 H49B 109.5 . . ?
C43 C49 H49C 109.5 . . ?
H49A C49 H49B 109.5 . . ?
H49A C49 H49C 109.5 . . ?
H49B C49 H49C 109.5 . . ?
O5 C50 C51 107.1(5) . . ?
O5 C50 C52 111.5(5) . . ?
O5 C50 C53 106.1(5) . . ?
C51 C50 C52 110.7(6) . . ?
C51 C50 C53 110.5(6) . . ?
C53 C50 C52 110.8(6) . . ?
C50 C51 H51A 109.5 . . ?
C50 C51 H51B 109.5 . . ?
C50 C51 H51C 109.5 . . ?
H51A C51 H51B 109.5 . . ?
H51A C51 H51C 109.5 . . ?
H51B C51 H51C 109.5 . . ?
C50 C52 H52A 109.5 . . ?
C50 C52 H52B 109.5 . . ?
C50 C52 H52C 109.5 . . ?
H52A C52 H52B 109.5 . . ?
H52A C52 H52C 109.5 . . ?
H52B C52 H52C 109.5 . . ?
C50 C53 H53A 109.5 . . ?
C50 C53 H53B 109.5 . . ?
C50 C53 H53C 109.5 . . ?
H53A C53 H53B 109.5 . . ?
H53A C53 H53C 109.5 . . ?
H53B C53 H53C 109.5 . . ?
O6 C54 C55 108.9(6) . . ?
O6 C54 C56 111.4(6) . . ?
O6 C54 C57 104.5(6) . . ?
C55 C54 C57 110.0(6) . . ?
C56 C54 C55 110.8(7) . . ?
C56 C54 C57 111.1(7) . . ?
C54 C55 H55A 109.5 . . ?
C54 C55 H55B 109.5 . . ?
C54 C55 H55C 109.5 . . ?
H55A C55 H55B 109.5 . . ?
H55A C55 H55C 109.5 . . ?
H55B C55 H55C 109.5 . . ?
C54 C56 H56A 109.5 . . ?
C54 C56 H56B 109.5 . . ?
C54 C56 H56C 109.5 . . ?
H56A C56 H56B 109.5 . . ?
H56A C56 H56C 109.5 . . ?
H56B C56 H56C 109.5 . . ?
C54 C57 H57A 109.5 . . ?
C54 C57 H57B 109.5 . . ?
C54 C57 H57C 109.5 . . ?
H57A C57 H57B 109.5 . . ?
H57A C57 H57C 109.5 . . ?
H57B C57 H57C 109.5 . . ?
H58A C58 H58B 109.5 . . ?
H58A C58 H58C 109.5 . . ?
H58B C58 H58C 109.5 . . ?
C59 C58 H58A 109.5 . . ?
C59 C58 H58B 109.5 . . ?
C59 C58 H58C 109.5 . . ?
C58 C59 H59A 109.0 . . ?
C58 C59 H59B 109.0 . . ?
H59A C59 H59B 107.8 . . ?
C60 C59 C58 112.9(19) . . ?
C60 C59 H59A 109.0 . . ?
C60 C59 H59B 109.0 . . ?
C59 C60 H60A 108.7 . . ?
C59 C60 H60B 108.7 . . ?
C59 C60 C61 114.3(17) . . ?
H60A C60 H60B 107.6 . . ?
C61 C60 H60A 108.7 . . ?
C61 C60 H60B 108.7 . . ?
C60 C61 H61A 109.1 . . ?
C60 C61 H61B 109.1 . . ?
C60 C61 C62 112.5(18) . . ?
H61A C61 H61B 107.8 . . ?
C62 C61 H61A 109.1 . . ?
C62 C61 H61B 109.1 . . ?
C61 C62 H62A 108.2 . . ?
C61 C62 H62B 108.2 . . ?
C61 C62 C63 116(2) . . ?
H62A C62 H62B 107.3 . . ?
C63 C62 H62A 108.2 . . ?
C63 C62 H62B 108.2 . . ?
C62 C63 H63A 109.5 . . ?
C62 C63 H63B 109.5 . . ?
C62 C63 H63C 109.5 . . ?
H63A C63 H63B 109.5 . . ?
H63A C63 H63C 109.5 . . ?
H63B C63 H63C 109.5 . . ?

loop_
_geom_bond_atom_site_label_1
_geom_bond_atom_site_label_2
_geom_bond_distance
_geom_bond_site_symmetry_2
_geom_bond_publ_flag
U1 O1 2.309(4) . ?
U1 O2 2.251(4) . ?
U1 O3 2.248(4) . ?
U1 N1 2.824(5) . ?
U1 N2 2.909(6) . ?
U1 N3 2.953(6) . ?
U1 N4 2.797(6) . ?
Si1 O3 1.586(5) . ?
Si1 O4 1.631(5) . ?
Si1 O5 1.625(5) . ?
Si1 O6 1.641(5) . ?
O1 C17 1.324(7) . ?
O2 C33 1.338(8) . ?
O4 C43 1.428(8) . ?
O5 C50 1.433(7) . ?
O6 C54 1.443(8) . ?
N1 C1 1.491(9) . ?
N1 C10 1.479(8) . ?
N1 C11 1.509(9) . ?
N2 C3 1.461(12) . ?
N2 C4 1.467(11) . ?
N2 C26 1.453(11) . ?
N3 C5 1.461(11) . ?
N3 C6 1.465(9) . ?
N3 C27 1.498(10) . ?
N4 C8 1.473(9) . ?
N4 C9 1.472(10) . ?
N4 C42 1.476(9) . ?
C1 H1A 0.9900 . ?
C1 H1B 0.9900 . ?
C1 C2 1.540(12) . ?
C2 H2A 0.9900 . ?
C2 H2B 0.9900 . ?
C2 C3 1.483(13) . ?
C3 H3A 0.9900 . ?
C3 H3B 0.9900 . ?
C4 H4A 0.9900 . ?
C4 H4B 0.9900 . ?
C4 C5 1.494(13) . ?
C5 H5A 0.9900 . ?
C5 H5B 0.9900 . ?
C6 H6A 0.9900 . ?
C6 H6B 0.9900 . ?
C6 C7 1.515(12) . ?
C7 H7A 0.9900 . ?
C7 H7B 0.9900 . ?
C7 C8 1.506(11) . ?
C8 H8A 0.9900 . ?
C8 H8B 0.9900 . ?
C9 H9A 0.9900 . ?
C9 H9B 0.9900 . ?
C9 C10 1.518(11) . ?
C10 H10A 0.9900 . ?
C10 H10B 0.9900 . ?
C11 H11A 0.9900 . ?
C11 H11B 0.9900 . ?
C11 C12 1.511(8) . ?
C12 C13 1.390(9) . ?
C12 C17 1.412(8) . ?
C13 H13 0.9500 . ?
C13 C14 1.387(9) . ?
C14 C15 1.385(9) . ?
C14 C18 1.542(9) . ?
C15 H15 0.9500 . ?
C15 C16 1.403(9) . ?
C16 C17 1.427(8) . ?
C16 C22 1.545(8) . ?
C18 C19 1.508(12) . ?
C18 C20 1.498(12) . ?
C18 C21 1.501(10) . ?
C19 H19A 0.9800 . ?
C19 H19B 0.9800 . ?
C19 H19C 0.9800 . ?
C20 H20A 0.9800 . ?
C20 H20B 0.9800 . ?
C20 H20C 0.9800 . ?
C21 H21A 0.9800 . ?
C21 H21B 0.9800 . ?
C21 H21C 0.9800 . ?
C22 C23 1.535(9) . ?
C22 C24 1.532(10) . ?
C22 C25 1.533(10) . ?
C23 H23A 0.9800 . ?
C23 H23B 0.9800 . ?
C23 H23C 0.9800 . ?
C24 H24A 0.9800 . ?
C24 H24B 0.9800 . ?
C24 H24C 0.9800 . ?
C25 H25A 0.9800 . ?
C25 H25B 0.9800 . ?
C25 H25C 0.9800 . ?
C26 H26A 0.9800 . ?
C26 H26B 0.9800 . ?
C26 H26C 0.9800 . ?
C27 H27A 0.9900 . ?
C27 H27B 0.9900 . ?
C27 C28 1.510(10) . ?
C28 C29 1.380(11) . ?
C28 C33 1.402(10) . ?
C29 H29 0.9500 . ?
C29 C30 1.390(11) . ?
C30 C31 1.384(11) . ?
C30 C34 1.552(10) . ?
C31 H31 0.9500 . ?
C31 C32 1.413(9) . ?
C32 C33 1.411(9) . ?
C32 C38 1.540(10) . ?
C34 C35 1.495(13) . ?
C34 C36 1.526(14) . ?
C34 C37 1.498(14) . ?
C35 H35A 0.9800 . ?
C35 H35B 0.9800 . ?
C35 H35C 0.9800 . ?
C36 H36A 0.9800 . ?
C36 H36B 0.9800 . ?
C36 H36C 0.9800 . ?
C37 H37A 0.9800 . ?
C37 H37B 0.9800 . ?
C37 H37C 0.9800 . ?
C38 C39 1.532(10) . ?
C38 C40 1.524(10) . ?
C38 C41 1.524(10) . ?
C39 H39A 0.9800 . ?
C39 H39B 0.9800 . ?
C39 H39C 0.9800 . ?
C40 H40A 0.9800 . ?
C40 H40B 0.9800 . ?
C40 H40C 0.9800 . ?
C41 H41A 0.9800 . ?
C41 H41B 0.9800 . ?
C41 H41C 0.9800 . ?
C42 H42A 0.9800 . ?
C42 H42B 0.9800 . ?
C42 H42C 0.9800 . ?
C43 C44 1.501(15) . ?
C43 C45 1.488(15) . ?
C43 C46 1.578(15) . ?
C43 C47 1.48(2) . ?
C43 C48 1.51(3) . ?
C43 C49 1.40(3) . ?
C44 H44A 0.9800 . ?
C44 H44B 0.9800 . ?
C44 H44C 0.9800 . ?
C45 H45A 0.9800 . ?
C45 H45B 0.9800 . ?
C45 H45C 0.9800 . ?
C46 H46A 0.9800 . ?
C46 H46B 0.9800 . ?
C46 H46C 0.9800 . ?
C47 H47A 0.9800 . ?
C47 H47B 0.9800 . ?
C47 H47C 0.9800 . ?
C48 H48A 0.9800 . ?
C48 H48B 0.9800 . ?
C48 H48C 0.9800 . ?
C49 H49A 0.9800 . ?
C49 H49B 0.9800 . ?
C49 H49C 0.9800 . ?
C50 C51 1.516(9) . ?
C50 C52 1.528(9) . ?
C50 C53 1.520(10) . ?
C51 H51A 0.9800 . ?
C51 H51B 0.9800 . ?
C51 H51C 0.9800 . ?
C52 H52A 0.9800 . ?
C52 H52B 0.9800 . ?
C52 H52C 0.9800 . ?
C53 H53A 0.9800 . ?
C53 H53B 0.9800 . ?
C53 H53C 0.9800 . ?
C54 C55 1.511(11) . ?
C54 C56 1.507(11) . ?
C54 C57 1.525(11) . ?
C55 H55A 0.9800 . ?
C55 H55B 0.9800 . ?
C55 H55C 0.9800 . ?
C56 H56A 0.9800 . ?
C56 H56B 0.9800 . ?
C56 H56C 0.9800 . ?
C57 H57A 0.9800 . ?
C57 H57B 0.9800 . ?
C57 H57C 0.9800 . ?
C58 H58A 0.9800 . ?
C58 H58B 0.9800 . ?
C58 H58C 0.9800 . ?
C58 C59 1.519(14) . ?
C59 H59A 0.9900 . ?
C59 H59B 0.9900 . ?
C59 C60 1.501(13) . ?
C60 H60A 0.9900 . ?
C60 H60B 0.9900 . ?
C60 C61 1.509(13) . ?
C61 H61A 0.9900 . ?
C61 H61B 0.9900 . ?
C61 C62 1.510(14) . ?
C62 H62A 0.9900 . ?
C62 H62B 0.9900 . ?
C62 C63 1.518(14) . ?
C63 H63A 0.9800 . ?
C63 H63B 0.9800 . ?
C63 H63C 0.9800 . ?

loop_
_geom_torsion_atom_site_label_1
_geom_torsion_atom_site_label_2
_geom_torsion_atom_site_label_3
_geom_torsion_atom_site_label_4
_geom_torsion
_geom_torsion_site_symmetry_1
_geom_torsion_site_symmetry_2
_geom_torsion_site_symmetry_3
_geom_torsion_site_symmetry_4
_geom_torsion_publ_flag
U1 O1 C17 C12 12.9(10) . . . . ?
U1 O1 C17 C16 -165.2(5) . . . . ?
U1 O2 C33 C28 -20.8(13) . . . . ?
U1 O2 C33 C32 158.5(7) . . . . ?
U1 N1 C1 C2 34.6(8) . . . . ?
U1 N1 C10 C9 24.4(7) . . . . ?
U1 N1 C11 C12 83.9(5) . . . . ?
U1 N2 C3 C2 -52.4(9) . . . . ?
U1 N2 C4 C5 -29.9(9) . . . . ?
U1 N3 C5 C4 -59.2(7) . . . . ?
U1 N3 C6 C7 -49.1(10) . . . . ?
U1 N3 C27 C28 -76.7(7) . . . . ?
U1 N4 C8 C7 67.3(8) . . . . ?
U1 N4 C9 C10 64.7(5) . . . . ?
Si1 O4 C43 C44 -27.4(11) . . . . ?
Si1 O4 C43 C45 -154.5(9) . . . . ?
Si1 O4 C43 C46 90.3(9) . . . . ?
Si1 O4 C43 C47 30.0(16) . . . . ?
Si1 O4 C43 C48 -88.3(18) . . . . ?
Si1 O4 C43 C49 157.8(17) . . . . ?
Si1 O5 C50 C51 -95.9(6) . . . . ?
Si1 O5 C50 C52 25.4(8) . . . . ?
Si1 O5 C50 C53 146.1(5) . . . . ?
Si1 O6 C54 C55 -80.4(8) . . . . ?
Si1 O6 C54 C56 42.1(9) . . . . ?
Si1 O6 C54 C57 162.1(5) . . . . ?
O3 Si1 O4 C43 73.1(7) . . . . ?
O3 Si1 O5 C50 39.4(6) . . . . ?
O3 Si1 O6 C54 165.3(5) . . . . ?
O4 Si1 O5 C50 166.4(5) . . . . ?
O4 Si1 O6 C54 43.7(6) . . . . ?
O5 Si1 O4 C43 -54.1(7) . . . . ?
O5 Si1 O6 C54 -68.9(6) . . . . ?
O6 Si1 O4 C43 -171.4(6) . . . . ?
O6 Si1 O5 C50 -80.9(6) . . . . ?
N1 C1 C2 C3 -80.1(9) . . . . ?
N1 C11 C12 C13 109.8(7) . . . . ?
N1 C11 C12 C17 -73.2(8) . . . . ?
N2 C4 C5 N3 64.3(9) . . . . ?
N3 C6 C7 C8 72.5(10) . . . . ?
N3 C27 C28 C29 -116.0(8) . . . . ?
N3 C27 C28 C33 66.8(10) . . . . ?
N4 C9 C10 N1 -68.1(8) . . . . ?
C1 N1 C10 C9 161.3(7) . . . . ?
C1 N1 C11 C12 -48.1(7) . . . . ?
C1 C2 C3 N2 94.4(9) . . . . ?
C3 N2 C4 C5 -165.0(8) . . . . ?
C4 N2 C3 C2 80.9(10) . . . . ?
C5 N3 C6 C7 -171.8(8) . . . . ?
C5 N3 C27 C28 34.8(9) . . . . ?
C6 N3 C5 C4 74.0(8) . . . . ?
C6 N3 C27 C28 152.4(7) . . . . ?
C6 C7 C8 N4 -83.5(9) . . . . ?
C8 N4 C9 C10 -63.0(7) . . . . ?
C9 N4 C8 C7 -178.9(6) . . . . ?
C10 N1 C1 C2 -91.9(8) . . . . ?
C10 N1 C11 C12 -165.6(5) . . . . ?
C11 N1 C1 C2 149.2(6) . . . . ?
C11 N1 C10 C9 -78.6(7) . . . . ?
C11 C12 C13 C14 176.3(6) . . . . ?
C11 C12 C17 O1 9.8(9) . . . . ?
C11 C12 C17 C16 -172.0(6) . . . . ?
C12 C13 C14 C15 -2.5(10) . . . . ?
C12 C13 C14 C18 175.9(7) . . . . ?
C13 C12 C17 O1 -173.3(6) . . . . ?
C13 C12 C17 C16 4.9(9) . . . . ?
C13 C14 C15 C16 1.5(10) . . . . ?
C13 C14 C18 C19 54.6(10) . . . . ?
C13 C14 C18 C20 -63.1(10) . . . . ?
C13 C14 C18 C21 174.6(8) . . . . ?
C14 C15 C16 C17 2.7(10) . . . . ?
C14 C15 C16 C22 -173.2(6) . . . . ?
C15 C14 C18 C19 -127.1(8) . . . . ?
C15 C14 C18 C20 115.2(9) . . . . ?
C15 C14 C18 C21 -7.1(11) . . . . ?
C15 C16 C17 O1 172.3(6) . . . . ?
C15 C16 C17 C12 -5.7(9) . . . . ?
C15 C16 C22 C23 2.3(9) . . . . ?
C15 C16 C22 C24 -117.7(7) . . . . ?
C15 C16 C22 C25 122.2(7) . . . . ?
C17 C12 C13 C14 -0.7(11) . . . . ?
C17 C16 C22 C23 -173.4(7) . . . . ?
C17 C16 C22 C24 66.6(8) . . . . ?
C17 C16 C22 C25 -53.5(8) . . . . ?
C18 C14 C15 C16 -176.9(7) . . . . ?
C22 C16 C17 O1 -11.9(10) . . . . ?
C22 C16 C17 C12 170.0(6) . . . . ?
C26 N2 C3 C2 -160.9(8) . . . . ?
C26 N2 C4 C5 78.9(9) . . . . ?
C27 N3 C5 C4 -168.0(6) . . . . ?
C27 N3 C6 C7 68.4(9) . . . . ?
C27 C28 C29 C30 -175.9(8) . . . . ?
C27 C28 C33 O2 -8.2(11) . . . . ?
C27 C28 C33 C32 172.4(7) . . . . ?
C28 C29 C30 C31 2.0(12) . . . . ?
C28 C29 C30 C34 -178.1(8) . . . . ?
C29 C28 C33 O2 174.6(7) . . . . ?
C29 C28 C33 C32 -4.8(11) . . . . ?
C29 C30 C31 C32 -1.7(11) . . . . ?
C29 C30 C34 C35 -66.7(11) . . . . ?
C29 C30 C34 C36 174.7(9) . . . . ?
C29 C30 C34 C37 54.0(11) . . . . ?
C30 C31 C32 C33 -1.8(10) . . . . ?
C30 C31 C32 C38 175.8(7) . . . . ?
C31 C30 C34 C35 113.3(10) . . . . ?
C31 C30 C34 C36 -5.3(12) . . . . ?
C31 C30 C34 C37 -126.0(9) . . . . ?
C31 C32 C33 O2 -174.4(6) . . . . ?
C31 C32 C33 C28 4.9(10) . . . . ?
C31 C32 C38 C39 0.8(9) . . . . ?
C31 C32 C38 C40 121.5(7) . . . . ?
C31 C32 C38 C41 -118.7(7) . . . . ?
C33 C28 C29 C30 1.2(13) . . . . ?
C33 C32 C38 C39 178.3(7) . . . . ?
C33 C32 C38 C40 -61.0(8) . . . . ?
C33 C32 C38 C41 58.8(8) . . . . ?
C34 C30 C31 C32 178.4(7) . . . . ?
C38 C32 C33 O2 8.0(10) . . . . ?
C38 C32 C33 C28 -172.6(7) . . . . ?
C42 N4 C8 C7 -62.1(9) . . . . ?
C42 N4 C9 C10 179.4(5) . . . . ?
C58 C59 C60 C61 -175(3) . . . . ?
C59 C60 C61 C62 176(4) . . . . ?
C60 C61 C62 C63 -167(3) . . . . ?

loop_
_twin_individual_id
_twin_individual_mass_fraction_refined
_oxdiff_twin_reflns_isolated
_oxdiff_twin_reflns_overlapped
_twin_individual_twin_lattice_type
_twin_individual_twin_matrix_11
_twin_individual_twin_matrix_12
_twin_individual_twin_matrix_13
_twin_individual_twin_matrix_21
_twin_individual_twin_matrix_22
_twin_individual_twin_matrix_23
_twin_individual_twin_matrix_31
_twin_individual_twin_matrix_32
_twin_individual_twin_matrix_33
1 0.522(3) 21788 4296 ref 1.0000 0.0000 0.0000 0.0000 1.0000 0.0000 0.0000 0.0000 1.0000
2 0.2115(18) 0 1856 nmt 1.0014 0.0245 -0.0234 -0.0524 0.9935 0.0665 0.0824 -0.1060 0.9951
3 0.1421(17) 0 1648 nmt 1.0003 -0.1809 0.0106 0.3319 0.9433 -0.0802 0.0198 0.0789 0.9901
4 0.1245(17) 0 1573 nmt -0.3602 0.1677 -0.5238 -0.2606 1.0014 0.0474 1.4337 0.2788 -0.6119

loop_
_exptl_oxdiff_crystal_face_indexfrac_h
_exptl_oxdiff_crystal_face_indexfrac_k
_exptl_oxdiff_crystal_face_indexfrac_l
_exptl_oxdiff_crystal_face_x
_exptl_oxdiff_crystal_face_y
_exptl_oxdiff_crystal_face_z
1.0002 -0.9996 1.9999 -0.1805 0.1511 0.0435
-1.0002 0.9996 -1.9999 0.1805 -0.1511 -0.0435
1.0000 0.0002 -2.0000 0.0507 -0.0542 0.2228
-1.0000 -0.0002 2.0000 -0.0507 0.0542 -0.2228
1.9999 1.0004 -1.0000 0.1030 0.0986 0.2804
-0.9998 -1.0001 -1.9999 -0.0194 -0.2117 -0.0084
-2.2058 -9.3638 -2.4236 -0.8238 -0.5667 0.0091
-0.9997 -2.0000 0.0000 -0.1850 -0.1242 -0.0893
0.0004 -1.9997 -1.0000 -0.1672 -0.1195 0.0843
-0.0002 0.9999 -0.0000 0.1000 0.0303 -0.0176
1.2391 9.3268 -1.3133 0.9572 0.2840 0.0552
0.9997 2.0000 0.9999 0.1522 0.1831 0.0400
3.1646 8.4283 5.7128 0.6080 0.7931 -0.0354
4.2069 8.4408 1.6586 0.7267 0.6210 0.2936
2.3727 9.1731 3.7381 0.7592 0.6490 -0.0497
